data_4501241
loop_
_publ_author_name
'Bacchi, Alessia'
'Cantoni, Giulia'
'Granelli, Matteo'
'Mazza, Simona'
'Pelagatti, Paolo'
'Rispoli, Gabriele'

_publ_section_title
;
 Hydrogen Bond Optimization via Molecular Design for the Fabrication of
 Crystalline Organometallic Wheel-and-Axle Compounds Based on
 Half-Sandwich Ru(II) Units
;
_journal_issue 11
_journal_name_full 'Crystal Growth &amp; Design'
_journal_page_first 5039
_journal_paper_doi 10.1021/cg200940j
_journal_volume 11
_journal_year 2011
_chemical_formula_sum 'C13 H15 Cl2 N O3 Ru'
_chemical_formula_weight 405.23
_chemical_name_systematic
; 
 ? 
;
_space_group_IT_number 2
_symmetry_cell_setting triclinic
_symmetry_space_group_name_Hall '-P 1'
_symmetry_space_group_name_H-M 'P -1'
_atom_sites_solution_hydrogens geom
_atom_sites_solution_primary direct
_atom_sites_solution_secondary difmap
_audit_creation_method SHELXL-97
_cell_angle_alpha 86.602(10)
_cell_angle_beta 80.733(9)
_cell_angle_gamma 76.736(9)
_cell_formula_units_Z 2
_cell_length_a 8.056(6)
_cell_length_b 8.634(6)
_cell_length_c 11.505(8)
_cell_measurement_reflns_used 800
_cell_measurement_temperature 293(2)
_cell_measurement_theta_max 18
_cell_measurement_theta_min 4
_cell_volume 768.5(9)
_computing_structure_refinement 'SHELXL-97 (Sheldrick, 1997)'
_computing_structure_solution 'SHELXS-97 (Sheldrick, 1990)'
_diffrn_ambient_temperature 293(2)
_diffrn_detector_area_resol_mean 8.2
_diffrn_measured_fraction_theta_full 0.988
_diffrn_measured_fraction_theta_max 0.988
_diffrn_measurement_device_type diffractometer
_diffrn_measurement_method '\w scan'
_diffrn_radiation_monochromator graphite
_diffrn_radiation_source 'fine-focus sealed tube'
_diffrn_radiation_type MoK\a
_diffrn_radiation_wavelength 0.71073
_diffrn_reflns_av_R_equivalents 0.0735
_diffrn_reflns_av_sigmaI/netI 0.0719
_diffrn_reflns_limit_h_max 8
_diffrn_reflns_limit_h_min -8
_diffrn_reflns_limit_k_max 9
_diffrn_reflns_limit_k_min -9
_diffrn_reflns_limit_l_max 12
_diffrn_reflns_limit_l_min -11
_diffrn_reflns_number 5877
_diffrn_reflns_theta_full 22.06
_diffrn_reflns_theta_max 22.06
_diffrn_reflns_theta_min 1.79
_exptl_absorpt_coefficient_mu 1.372
_exptl_absorpt_correction_T_max 1
_exptl_absorpt_correction_T_min 0.37
_exptl_absorpt_correction_type multi-scan
_exptl_absorpt_process_details 'SADABS procedure'
_exptl_crystal_colour yellow
_exptl_crystal_density_diffrn 1.751
_exptl_crystal_density_method 'not measured'
_exptl_crystal_description prism
_exptl_crystal_F_000 404
_exptl_crystal_size_max 0.1
_exptl_crystal_size_mid 0.08
_exptl_crystal_size_min 0.07
_refine_diff_density_max 2.345
_refine_diff_density_min -1.531
_refine_diff_density_rms 0.276
_refine_ls_extinction_method none
_refine_ls_goodness_of_fit_ref 1.089
_refine_ls_hydrogen_treatment mixed
_refine_ls_matrix_type full
_refine_ls_number_parameters 189
_refine_ls_number_reflns 1872
_refine_ls_number_restraints 2
_refine_ls_restrained_S_all 1.088
_refine_ls_R_factor_all 0.0941
_refine_ls_R_factor_gt 0.0806
_refine_ls_shift/su_max 0.015
_refine_ls_shift/su_mean 0.001
_refine_ls_structure_factor_coef Fsqd
_refine_ls_weighting_details 'calc w=1/[\s^2^(Fo^2^)+(0.1599P)^2^+0.0000P] where P=(Fo^2^+2Fc^2^)/3'
_refine_ls_weighting_scheme calc
_refine_ls_wR_factor_gt 0.2121
_refine_ls_wR_factor_ref 0.2232
_reflns_number_gt 1530
_reflns_number_total 1872
_reflns_threshold_expression >2sigma(I)
_cod_data_source_file cg200940j_si_002.cif
_cod_data_source_block 5b
_cod_original_cell_volume 768.6(10)
_cod_original_sg_symbol_H-M P-1
_cod_database_code 4501241

loop_
_symmetry_equiv_pos_as_xyz
'x, y, z'
'-x, -y, -z'

loop_
_atom_site_label
_atom_site_type_symbol
_atom_site_fract_x
_atom_site_fract_y
_atom_site_fract_z
_atom_site_U_iso_or_equiv
_atom_site_adp_type
_atom_site_occupancy
_atom_site_symmetry_multiplicity
_atom_site_calc_flag
_atom_site_refinement_flags
Ru1 Ru 0.77110(12) 0.71844(11) 0.37554(8) 0.0417(5) Uani 1 1 d .
Cl1 Cl 0.4625(4) 0.7471(4) 0.4432(3) 0.0509(9) Uani 1 1 d .
Cl2 Cl 0.8105(4) 0.6515(4) 0.5796(3) 0.0508(9) Uani 1 1 d .
N1 N 0.7774(12) 0.4659(11) 0.3753(8) 0.036(2) Uani 1 1 d .
H1A H 0.8807 0.4133 0.3929 0.043 Uiso 1 1 calc R
H1B H 0.6972 0.4456 0.4347 0.043 Uiso 1 1 calc R
O1 O 0.7805(13) 0.0750(12) -0.0807(8) 0.071(3) Uani 1 1 d .
H1 H 0.7488 0.0350 -0.1338 0.106 Uiso 1 1 calc R
O2 O 0.5110(16) 0.2122(16) -0.0595(12) 0.114(5) Uani 1 1 d .
C1 C 0.6900(16) 0.2579(15) 0.0748(11) 0.048(3) Uani 1 1 d .
C2 C 0.8562(16) 0.2350(14) 0.1005(11) 0.051(3) Uani 1 1 d .
H2 H 0.9484 0.1740 0.0518 0.061 Uiso 1 1 calc R
C3 C 0.8834(15) 0.3034(15) 0.1989(11) 0.048(3) Uani 1 1 d .
H3 H 0.9946 0.2860 0.2173 0.058 Uiso 1 1 calc R
C4 C 0.7500(15) 0.3963(14) 0.2701(10) 0.041(3) Uani 1 1 d .
C5 C 0.5846(16) 0.4210(16) 0.2432(13) 0.058(4) Uani 1 1 d .
H5 H 0.4922 0.4817 0.2920 0.070 Uiso 1 1 calc R
C6 C 0.5577(18) 0.3554(17) 0.1443(13) 0.065(4) Uani 1 1 d .
H6 H 0.4474 0.3775 0.1239 0.078 Uiso 1 1 calc R
C7 C 0.649(2) 0.1818(17) -0.0270(12) 0.059(4) Uani 1 1 d .
C8 C 0.843(2) 0.7444(19) 0.1855(12) 0.062(4) Uani 1 1 d .
H8 H 0.8259 0.6855 0.1251 0.075 Uiso 1 1 calc R
C9 C 0.993(2) 0.6975(19) 0.2404(15) 0.078(5) Uani 1 1 d .
H9 H 1.0769 0.6094 0.2126 0.094 Uiso 1 1 calc R
C10 C 1.018(2) 0.779(3) 0.3355(17) 0.090(6) Uani 1 1 d .
H10 H 1.1139 0.7441 0.3735 0.108 Uiso 1 1 calc R
C11 C 0.886(2) 0.925(2) 0.3729(14) 0.071(4) Uani 1 1 d .
H11 H 0.9002 0.9861 0.4327 0.086 Uiso 1 1 calc R
C12 C 0.7414(19) 0.9682(17) 0.3183(13) 0.059(4) Uani 1 1 d .
H12 H 0.6550 1.0562 0.3436 0.070 Uiso 1 1 calc R
C13 C 0.7248(19) 0.8791(19) 0.2240(13) 0.063(4) Uani 1 1 d .
H13 H 0.6288 0.9134 0.1860 0.075 Uiso 1 1 calc R
O3 O 0.7150(14) -0.0266(12) -0.2807(10) 0.071(3) Uani 1 1 d D
H2O H 0.76(2) -0.122(10) -0.325(11) 0.09(5) Uiso 1 1 d D
H3O H 0.67(3) 0.03(3) -0.349(15) 0.24(14) Uiso 1 1 d D

loop_
_atom_site_aniso_label
_atom_site_aniso_U_11
_atom_site_aniso_U_22
_atom_site_aniso_U_33
_atom_site_aniso_U_23
_atom_site_aniso_U_13
_atom_site_aniso_U_12
Ru1 0.0294(7) 0.0470(8) 0.0561(8) 0.0030(5) -0.0137(5) -0.0199(5)
Cl1 0.0323(18) 0.053(2) 0.070(2) 0.0052(16) -0.0098(15) -0.0145(14)
Cl2 0.044(2) 0.061(2) 0.0524(19) -0.0069(15) -0.0173(15) -0.0131(16)
N1 0.029(5) 0.041(5) 0.042(6) 0.003(4) -0.007(4) -0.016(4)
O1 0.060(7) 0.095(7) 0.065(6) -0.024(6) -0.023(5) -0.017(6)
O2 0.081(9) 0.122(10) 0.146(11) -0.058(9) -0.076(8) 0.020(8)
C1 0.039(8) 0.052(8) 0.060(8) 0.003(6) -0.018(6) -0.018(6)
C2 0.042(8) 0.046(7) 0.063(9) -0.005(6) -0.001(6) -0.012(6)
C3 0.020(7) 0.072(9) 0.056(8) -0.011(7) -0.012(6) -0.010(6)
C4 0.036(7) 0.045(7) 0.051(7) -0.009(6) -0.016(6) -0.018(6)
C5 0.028(7) 0.075(10) 0.081(10) -0.026(8) -0.013(7) -0.020(7)
C6 0.037(8) 0.077(10) 0.086(10) -0.022(8) -0.029(8) -0.007(7)
C7 0.055(10) 0.067(9) 0.059(9) 0.000(7) -0.026(8) -0.011(8)
C8 0.068(11) 0.074(10) 0.056(9) 0.014(7) -0.011(8) -0.044(9)
C9 0.058(11) 0.072(11) 0.080(11) 0.017(9) 0.041(9) -0.006(8)
C10 0.052(11) 0.144(18) 0.097(13) 0.061(13) -0.036(10) -0.070(12)
C11 0.076(12) 0.079(11) 0.080(11) 0.007(8) -0.019(9) -0.055(10)
C12 0.050(9) 0.062(9) 0.073(10) -0.001(7) -0.010(7) -0.030(7)
C13 0.048(9) 0.079(11) 0.070(10) 0.039(9) -0.025(7) -0.033(8)
O3 0.078(8) 0.062(7) 0.079(7) -0.010(6) -0.040(6) -0.009(6)

loop_
_atom_type_symbol
_atom_type_description
_atom_type_scat_dispersion_real
_atom_type_scat_dispersion_imag
_atom_type_scat_source
C C 0.0033 0.0016 'International Tables Vol C Tables 4.2.6.8 and 6.1.1.4'
H H 0.0000 0.0000 'International Tables Vol C Tables 4.2.6.8 and 6.1.1.4'
N N 0.0061 0.0033 'International Tables Vol C Tables 4.2.6.8 and 6.1.1.4'
O O 0.0106 0.0060 'International Tables Vol C Tables 4.2.6.8 and 6.1.1.4'
Cl Cl 0.1484 0.1585 'International Tables Vol C Tables 4.2.6.8 and 6.1.1.4'
Ru Ru -1.2594 0.8363 'International Tables Vol C Tables 4.2.6.8 and 6.1.1.4'

loop_
_geom_angle_atom_site_label_1
_geom_angle_atom_site_label_2
_geom_angle_atom_site_label_3
_geom_angle
C10 Ru1 C9 38.1(7)
C10 Ru1 N1 115.2(7)
C9 Ru1 N1 92.7(5)
C10 Ru1 C8 69.6(6)
C9 Ru1 C8 38.1(6)
N1 Ru1 C8 95.8(5)
C10 Ru1 C11 40.0(7)
C9 Ru1 C11 69.3(7)
N1 Ru1 C11 154.5(6)
C8 Ru1 C11 81.2(6)
C10 Ru1 C12 69.5(7)
C9 Ru1 C12 80.5(5)
N1 Ru1 C12 161.0(5)
C8 Ru1 C12 67.9(6)
C11 Ru1 C12 36.7(6)
C10 Ru1 C13 80.7(6)
C9 Ru1 C13 66.7(6)
N1 Ru1 C13 123.6(5)
C8 Ru1 C13 36.5(5)
C11 Ru1 C13 66.9(6)
C12 Ru1 C13 37.5(5)
C10 Ru1 Cl2 91.8(5)
C9 Ru1 Cl2 119.8(6)
N1 Ru1 Cl2 81.1(2)
C8 Ru1 Cl2 157.8(5)
C11 Ru1 Cl2 92.2(4)
C12 Ru1 Cl2 117.7(4)
C13 Ru1 Cl2 155.2(5)
C10 Ru1 Cl1 159.5(7)
C9 Ru1 Cl1 152.8(6)
N1 Ru1 Cl1 84.7(3)
C8 Ru1 Cl1 115.1(4)
C11 Ru1 Cl1 119.6(5)
C12 Ru1 Cl1 93.3(4)
C13 Ru1 Cl1 92.2(4)
Cl2 Ru1 Cl1 86.63(11)
C4 N1 Ru1 119.5(7)
C6 C1 C2 119.1(12)
C6 C1 C7 118.4(12)
C2 C1 C7 122.5(12)
C3 C2 C1 119.3(11)
C4 C3 C2 121.2(11)
C3 C4 C5 119.4(11)
C3 C4 N1 121.4(10)
C5 C4 N1 119.2(11)
C6 C5 C4 119.5(12)
C5 C6 C1 121.3(12)
O2 C7 O1 121.5(13)
O2 C7 C1 124.3(14)
O1 C7 C1 114.2(12)
C13 C8 C9 117.9(14)
C13 C8 Ru1 72.0(8)
C9 C8 Ru1 69.7(8)
C10 C9 C8 122.3(15)
C10 C9 Ru1 70.7(8)
C8 C9 Ru1 72.1(8)
C9 C10 C11 117.2(14)
C9 C10 Ru1 71.1(8)
C11 C10 Ru1 71.4(8)
C12 C11 C10 119.4(15)
C12 C11 Ru1 71.8(8)
C10 C11 Ru1 68.6(8)
C11 C12 C13 119.9(14)
C11 C12 Ru1 71.5(8)
C13 C12 Ru1 71.3(8)
C8 C13 C12 123.2(13)
C8 C13 Ru1 71.5(8)
C12 C13 Ru1 71.2(8)

loop_
_geom_bond_atom_site_label_1
_geom_bond_atom_site_label_2
_geom_bond_distance
Ru1 C10 2.146(14)
Ru1 C9 2.151(13)
Ru1 N1 2.170(9)
Ru1 C8 2.182(14)
Ru1 C11 2.184(14)
Ru1 C12 2.188(14)
Ru1 C13 2.188(12)
Ru1 Cl2 2.438(4)
Ru1 Cl1 2.442(4)
N1 C4 1.453(14)
O1 C7 1.327(16)
O2 C7 1.198(17)
C1 C6 1.371(18)
C1 C2 1.384(18)
C1 C7 1.492(18)
C2 C3 1.378(17)
C3 C4 1.367(16)
C4 C5 1.382(16)
C5 C6 1.369(18)
C8 C13 1.37(2)
C8 C9 1.42(2)
C9 C10 1.40(2)
C10 C11 1.48(3)
C11 C12 1.38(2)
C12 C13 1.41(2)
